data_7245200
loop_
_publ_author_name
'Storer, Maria Chiara'
'Hunter, Christopher A.'

_publ_section_title
;
 Quantification of secondary electrostatic interactions in H-bonded
 complexes
;
_journal_name_full 'Physical Chemistry Chemical Physics'
_journal_paper_doi 10.1039/D2CP03004G
_journal_year 2022
_chemical_formula_moiety 'C12 H8 N2, 2(C3 H2 F6 O)'
_chemical_formula_sum 'C18 H12 F12 N2 O2'
_chemical_formula_weight 516.30
_space_group_crystal_system monoclinic
_space_group_IT_number 14
_space_group_name_Hall '-P 2yn'
_space_group_name_H-M_alt 'P 1 21/n 1'
_atom_sites_solution_hydrogens mixed
_atom_sites_solution_primary dual
_atom_sites_solution_secondary difmap
_audit_creation_method SHELXL-2018/3
_audit_update_record
;
2022-05-04 deposited with the CCDC.	2022-07-12 downloaded from the CCDC.
;
_cell_angle_alpha 90
_cell_angle_beta 98.6860(10)
_cell_angle_gamma 90
_cell_formula_units_Z 4
_cell_length_a 7.3987(2)
_cell_length_b 16.0317(4)
_cell_length_c 18.0020(4)
_cell_measurement_reflns_used 7678
_cell_measurement_temperature 180(2)
_cell_measurement_theta_max 66.49
_cell_measurement_theta_min 2.48
_cell_volume 2110.79(9)
_computing_cell_refinement 'SAINT (Bruker, 2016)'
_computing_data_collection 'APEX3 (Bruker, 2016)'
_computing_data_reduction SAINT
_computing_molecular_graphics 'Mercury (Macrae et al., 2008)'
_computing_publication_material SHELXL
_computing_structure_refinement 'SHELXL (Sheldrick, 2015)'
_computing_structure_solution 'SHELXT (Sheldrick, 2015)'
_diffrn_ambient_temperature 180(2)
_diffrn_measured_fraction_theta_full 0.998
_diffrn_measured_fraction_theta_max 0.998
_diffrn_measurement_device_type 'Bruker D8-QUEST PHOTON-III'
_diffrn_measurement_method '\w and \f-scans'
_diffrn_radiation_type CuK\a
_diffrn_radiation_wavelength 1.54178
_diffrn_reflns_av_R_equivalents 0.0424
_diffrn_reflns_av_unetI/netI 0.0302
_diffrn_reflns_Laue_measured_fraction_full 0.998
_diffrn_reflns_Laue_measured_fraction_max 0.998
_diffrn_reflns_limit_h_max 7
_diffrn_reflns_limit_h_min -8
_diffrn_reflns_limit_k_max 18
_diffrn_reflns_limit_k_min -19
_diffrn_reflns_limit_l_max 21
_diffrn_reflns_limit_l_min -21
_diffrn_reflns_number 20234
_diffrn_reflns_point_group_measured_fraction_full 0.998
_diffrn_reflns_point_group_measured_fraction_max 0.998
_diffrn_reflns_theta_full 66.656
_diffrn_reflns_theta_max 66.655
_diffrn_reflns_theta_min 3.711
_diffrn_source 'Incoatec I\mS Cu microsource'
_exptl_absorpt_coefficient_mu 1.621
_exptl_absorpt_correction_T_max 0.7528
_exptl_absorpt_correction_T_min 0.5009
_exptl_absorpt_correction_type multi-scan
_exptl_absorpt_process_details 'SADABS (Bruker, 2014)'
_exptl_crystal_colour colourless
_exptl_crystal_density_diffrn 1.625
_exptl_crystal_description block
_exptl_crystal_F_000 1032
_exptl_crystal_size_max 0.300
_exptl_crystal_size_mid 0.100
_exptl_crystal_size_min 0.080
_refine_diff_density_max 0.524
_refine_diff_density_min -0.476
_refine_diff_density_rms 0.064
_refine_ls_extinction_method none
_refine_ls_goodness_of_fit_ref 1.079
_refine_ls_hydrogen_treatment mixed
_refine_ls_matrix_type full
_refine_ls_number_parameters 313
_refine_ls_number_reflns 3709
_refine_ls_number_restraints 0
_refine_ls_restrained_S_all 1.079
_refine_ls_R_factor_all 0.0950
_refine_ls_R_factor_gt 0.0834
_refine_ls_shift/su_max 0.000
_refine_ls_shift/su_mean 0.000
_refine_ls_structure_factor_coef Fsqd
_refine_ls_weighting_details 'w=1/[\s^2^(Fo^2^)+(0.1459P)^2^+1.9385P] where P=(Fo^2^+2Fc^2^)/3'
_refine_ls_weighting_scheme calc
_refine_ls_wR_factor_gt 0.2496
_refine_ls_wR_factor_ref 0.2655
_reflns_Friedel_coverage 0.000
_reflns_number_gt 3028
_reflns_number_total 3709
_reflns_threshold_expression 'I > 2\s(I)'
_cod_data_source_file d2cp03004g2.cif
_cod_data_source_block CH_B2_0036
_cod_original_sg_symbol_H-M 'P 21/n'
_cod_database_code 7245200
_cambridge_user_name 'Maria Storer'
_cambridge_user_crsid mcs92
_cambridge_supervisor_name 'Chris Hunter'
_cambridge_supervisor_crsid ch664
_cambridge_crystallographer_name 'Andrew Bond'
_cambridge_crystallographer_crsid adb29
_cambridge_sample_id MCS01
_cambridge_data_id CH_B2_0036
_shelx_space_group_comment
;
The symmetry employed for this shelxl refinement is uniquely defined
by the following loop, which should always be used as a source of
symmetry information in preference to the above space-group names.
They are only intended as comments.
;
_shelx_estimated_absorpt_t_min 0.642
_shelx_estimated_absorpt_t_max 0.881

loop_
_space_group_symop_operation_xyz
'x, y, z'
'-x+1/2, y+1/2, -z+1/2'
'-x, -y, -z'
'x-1/2, -y-1/2, z-1/2'

loop_
_atom_site_label
_atom_site_type_symbol
_atom_site_fract_x
_atom_site_fract_y
_atom_site_fract_z
_atom_site_U_iso_or_equiv
_atom_site_adp_type
_atom_site_occupancy
_atom_site_site_symmetry_order
_atom_site_calc_flag
_atom_site_refinement_flags_posn
_atom_site_refinement_flags_adp
_atom_site_refinement_flags_occupancy
_atom_site_disorder_assembly
_atom_site_disorder_group
N1 N 0.3592(4) 0.65611(16) 0.55715(15) 0.0471(6) Uani 1 1 d . . . . .
N2 N 0.2532(3) 0.49867(15) 0.59214(13) 0.0393(6) Uani 1 1 d . . . . .
C1 C 0.4107(6) 0.7320(2) 0.5389(2) 0.0636(10) Uani 1 1 d . . . . .
H1A H 0.438845 0.771614 0.578185 0.076 Uiso 1 1 calc R U . . .
C2 C 0.4260(6) 0.7572(3) 0.4666(3) 0.0745(12) Uani 1 1 d . . . . .
H2A H 0.462458 0.812436 0.456801 0.089 Uiso 1 1 calc R U . . .
C3 C 0.3879(5) 0.7013(3) 0.4101(2) 0.0690(12) Uani 1 1 d . . . . .
H3A H 0.398432 0.717097 0.360117 0.083 Uiso 1 1 calc R U . . .
C4 C 0.3325(4) 0.6193(2) 0.42526(18) 0.0521(8) Uani 1 1 d . . . . .
C5 C 0.2913(5) 0.5574(3) 0.36877(19) 0.0665(11) Uani 1 1 d . . . . .
H5A H 0.302599 0.570591 0.318227 0.080 Uiso 1 1 calc R U . . .
C6 C 0.2373(5) 0.4814(3) 0.38520(19) 0.0646(11) Uani 1 1 d . . . . .
H6A H 0.209589 0.441575 0.346048 0.077 Uiso 1 1 calc R U . . .
C7 C 0.2198(4) 0.4580(2) 0.46125(18) 0.0482(8) Uani 1 1 d . . . . .
C8 C 0.1604(5) 0.3797(2) 0.4807(2) 0.0599(10) Uani 1 1 d . . . . .
H8A H 0.129208 0.338519 0.443002 0.072 Uiso 1 1 calc R U . . .
C9 C 0.1470(5) 0.3619(2) 0.5539(2) 0.0598(9) Uani 1 1 d . . . . .
H9A H 0.105004 0.308850 0.567524 0.072 Uiso 1 1 calc R U . . .
C10 C 0.1962(4) 0.4233(2) 0.6084(2) 0.0495(8) Uani 1 1 d . . . . .
H10A H 0.188545 0.410502 0.659324 0.059 Uiso 1 1 calc R U . . .
C11 C 0.3215(4) 0.59986(19) 0.50108(16) 0.0402(7) Uani 1 1 d . . . . .
C12 C 0.2645(4) 0.51720(18) 0.51923(15) 0.0377(6) Uani 1 1 d . . . . .
O1 O 0.3774(4) 0.57266(16) 0.71927(13) 0.0617(7) Uani 1 1 d . . . . .
H1 H 0.335(8) 0.553(3) 0.670(3) 0.093 Uiso 1 1 d . U . . .
C13 C 0.3373(5) 0.6561(2) 0.72966(18) 0.0544(8) Uani 1 1 d . . . . .
H13A H 0.295126 0.681869 0.679457 0.065 Uiso 1 1 calc R U . . .
C14 C 0.5098(6) 0.6995(3) 0.7652(3) 0.0729(11) Uani 1 1 d . . . . .
C15 C 0.1876(6) 0.6640(4) 0.7769(3) 0.0876(15) Uani 1 1 d . . . . .
F1 F 0.5746(5) 0.6667(2) 0.83245(17) 0.1085(11) Uani 1 1 d . . . . .
F2 F 0.4898(5) 0.77962(18) 0.7761(2) 0.1065(10) Uani 1 1 d . . . . .
F3 F 0.6374(4) 0.6935(3) 0.7215(2) 0.1216(13) Uani 1 1 d . . . . .
F4 F 0.2280(6) 0.6278(3) 0.84402(16) 0.1314(14) Uani 1 1 d . . . . .
F5 F 0.1481(5) 0.7460(3) 0.7873(2) 0.1278(14) Uani 1 1 d . . . . .
F6 F 0.0381(5) 0.6285(3) 0.7429(2) 0.1486(18) Uani 1 1 d . . . . .
O2 O 0.5511(8) 0.4499(2) 0.79940(18) 0.1153(17) Uani 1 1 d . . . . .
H2 H 0.473(13) 0.486(6) 0.771(5) 0.173 Uiso 1 1 d . U . . .
C16 C 0.5658(6) 0.4552(2) 0.8752(2) 0.0640(10) Uani 1 1 d . . . . .
H16A H 0.503345 0.507476 0.887800 0.077 Uiso 1 1 calc R U . . .
C17 C 0.7693(13) 0.4601(5) 0.9118(6) 0.142(3) Uani 1 1 d . . . . .
C18 C 0.4699(13) 0.3824(5) 0.9045(4) 0.123(2) Uani 1 1 d . . . . .
F7 F 0.8577(8) 0.3979(4) 0.8920(5) 0.233(4) Uani 1 1 d . . . . .
F8 F 0.8354(8) 0.5267(4) 0.8883(7) 0.285(5) Uani 1 1 d . . . . .
F9 F 0.7682(12) 0.4569(5) 0.9886(4) 0.236(4) Uani 1 1 d . . . . .
F10 F 0.5313(10) 0.3106(2) 0.8870(3) 0.190(3) Uani 1 1 d . . . . .
F11 F 0.4790(12) 0.3842(4) 0.9773(3) 0.227(4) Uani 1 1 d . . . . .
F12 F 0.2977(10) 0.3839(5) 0.8734(6) 0.252(4) Uani 1 1 d . . . . .

loop_
_atom_site_aniso_label
_atom_site_aniso_U_11
_atom_site_aniso_U_22
_atom_site_aniso_U_33
_atom_site_aniso_U_23
_atom_site_aniso_U_13
_atom_site_aniso_U_12
N1 0.0506(15) 0.0434(14) 0.0491(14) 0.0000(10) 0.0133(11) 0.0050(11)
N2 0.0367(12) 0.0437(13) 0.0372(12) -0.0007(9) 0.0046(9) 0.0056(10)
C1 0.067(2) 0.0491(19) 0.077(2) 0.0064(17) 0.0185(19) 0.0032(16)
C2 0.063(2) 0.069(2) 0.095(3) 0.033(2) 0.022(2) 0.0053(19)
C3 0.046(2) 0.098(3) 0.065(2) 0.039(2) 0.0178(17) 0.0130(19)
C4 0.0313(15) 0.084(2) 0.0423(16) 0.0120(15) 0.0102(12) 0.0138(15)
C5 0.0436(19) 0.121(4) 0.0364(17) 0.0000(19) 0.0100(13) 0.012(2)
C6 0.0438(18) 0.106(3) 0.0420(17) -0.0282(19) 0.0017(14) 0.0115(19)
C7 0.0296(14) 0.065(2) 0.0474(16) -0.0176(14) -0.0005(12) 0.0108(13)
C8 0.0399(17) 0.060(2) 0.075(2) -0.0281(18) -0.0074(15) 0.0049(14)
C9 0.0441(18) 0.0446(17) 0.087(3) -0.0038(17) -0.0034(17) 0.0013(14)
C10 0.0419(17) 0.0458(16) 0.0598(19) 0.0039(14) 0.0040(14) 0.0032(13)
C11 0.0303(14) 0.0537(17) 0.0375(14) 0.0022(12) 0.0078(10) 0.0105(12)
C12 0.0272(13) 0.0505(16) 0.0345(13) -0.0057(11) 0.0020(10) 0.0090(11)
O1 0.0848(18) 0.0586(14) 0.0374(12) -0.0080(10) -0.0051(11) 0.0070(12)
C13 0.059(2) 0.064(2) 0.0391(16) -0.0129(14) 0.0027(14) 0.0123(16)
C14 0.064(2) 0.068(2) 0.084(3) -0.023(2) 0.002(2) 0.0076(19)
C15 0.066(3) 0.130(4) 0.066(3) -0.037(3) 0.009(2) -0.003(3)
F1 0.110(2) 0.103(2) 0.092(2) -0.0094(16) -0.0488(17) -0.0104(17)
F2 0.106(2) 0.0682(17) 0.142(3) -0.0306(17) 0.0080(19) -0.0042(15)
F3 0.0715(18) 0.141(3) 0.159(3) -0.042(2) 0.0374(19) -0.0124(18)
F4 0.134(3) 0.212(4) 0.0561(16) -0.017(2) 0.0378(17) -0.018(3)
F5 0.101(2) 0.152(3) 0.137(3) -0.059(2) 0.040(2) 0.036(2)
F6 0.0668(19) 0.247(5) 0.134(3) -0.063(3) 0.0224(19) -0.045(3)
O2 0.204(5) 0.093(2) 0.0503(17) 0.0084(15) 0.025(2) 0.065(3)
C16 0.082(3) 0.061(2) 0.0484(19) 0.0053(15) 0.0081(17) 0.0120(18)
C17 0.128(6) 0.106(5) 0.191(9) 0.048(5) 0.024(6) 0.030(5)
C18 0.144(7) 0.106(5) 0.111(5) 0.025(4) -0.003(4) -0.026(4)
F7 0.137(4) 0.223(6) 0.344(10) 0.112(6) 0.048(5) 0.109(4)
F8 0.099(3) 0.170(5) 0.574(16) 0.111(8) 0.014(6) -0.029(3)
F9 0.265(8) 0.247(7) 0.152(5) -0.002(5) -0.111(5) 0.037(6)
F10 0.321(8) 0.063(2) 0.166(4) 0.023(2) -0.026(4) -0.014(3)
F11 0.389(11) 0.190(5) 0.124(4) 0.050(4) 0.117(5) -0.037(6)
F12 0.156(5) 0.220(7) 0.372(11) 0.086(7) 0.013(6) -0.084(5)

loop_
_atom_type_symbol
_atom_type_description
_atom_type_scat_dispersion_real
_atom_type_scat_dispersion_imag
_atom_type_scat_source
C C 0.0181 0.0091 'International Tables Vol C Tables 4.2.6.8 and 6.1.1.4'
H H 0.0000 0.0000 'International Tables Vol C Tables 4.2.6.8 and 6.1.1.4'
N N 0.0311 0.0180 'International Tables Vol C Tables 4.2.6.8 and 6.1.1.4'
O O 0.0492 0.0322 'International Tables Vol C Tables 4.2.6.8 and 6.1.1.4'
F F 0.0727 0.0534 'International Tables Vol C Tables 4.2.6.8 and 6.1.1.4'

loop_
_geom_angle_atom_site_label_1
_geom_angle_atom_site_label_2
_geom_angle_atom_site_label_3
_geom_angle
_geom_angle_site_symmetry_1
_geom_angle_site_symmetry_3
_geom_angle_publ_flag
C1 N1 C11 117.4(3) . . ?
C10 N2 C12 118.6(3) . . ?
N1 C1 C2 124.5(4) . . ?
N1 C1 H1A 117.8 . . ?
C2 C1 H1A 117.8 . . ?
C3 C2 C1 118.4(4) . . ?
C3 C2 H2A 120.8 . . ?
C1 C2 H2A 120.8 . . ?
C2 C3 C4 120.3(3) . . ?
C2 C3 H3A 119.8 . . ?
C4 C3 H3A 119.8 . . ?
C11 C4 C3 116.8(3) . . ?
C11 C4 C5 120.0(3) . . ?
C3 C4 C5 123.2(3) . . ?
C6 C5 C4 121.3(3) . . ?
C6 C5 H5A 119.3 . . ?
C4 C5 H5A 119.3 . . ?
C5 C6 C7 121.4(3) . . ?
C5 C6 H6A 119.3 . . ?
C7 C6 H6A 119.3 . . ?
C8 C7 C12 117.9(3) . . ?
C8 C7 C6 123.3(3) . . ?
C12 C7 C6 118.8(3) . . ?
C9 C8 C7 120.2(3) . . ?
C9 C8 H8A 119.9 . . ?
C7 C8 H8A 119.9 . . ?
C8 C9 C10 118.7(3) . . ?
C8 C9 H9A 120.7 . . ?
C10 C9 H9A 120.7 . . ?
N2 C10 C9 123.0(3) . . ?
N2 C10 H10A 118.5 . . ?
C9 C10 H10A 118.5 . . ?
N1 C11 C4 122.6(3) . . ?
N1 C11 C12 118.6(2) . . ?
C4 C11 C12 118.8(3) . . ?
N2 C12 C7 121.7(3) . . ?
N2 C12 C11 118.8(2) . . ?
C7 C12 C11 119.5(3) . . ?
C13 O1 H1 113(3) . . ?
O1 C13 C15 110.4(4) . . ?
O1 C13 C14 108.5(3) . . ?
C15 C13 C14 111.7(3) . . ?
O1 C13 H13A 108.7 . . ?
C15 C13 H13A 108.7 . . ?
C14 C13 H13A 108.7 . . ?
F2 C14 F3 105.5(4) . . ?
F2 C14 F1 106.4(4) . . ?
F3 C14 F1 108.5(4) . . ?
F2 C14 C13 114.1(4) . . ?
F3 C14 C13 110.5(3) . . ?
F1 C14 C13 111.5(4) . . ?
F6 C15 F4 107.0(5) . . ?
F6 C15 F5 107.4(5) . . ?
F4 C15 F5 108.6(4) . . ?
F6 C15 C13 110.0(4) . . ?
F4 C15 C13 113.1(4) . . ?
F5 C15 C13 110.6(5) . . ?
C16 O2 H2 118(6) . . ?
O2 C16 C18 109.6(5) . . ?
O2 C16 C17 110.9(5) . . ?
C18 C16 C17 111.7(5) . . ?
O2 C16 H16A 108.2 . . ?
C18 C16 H16A 108.2 . . ?
C17 C16 H16A 108.2 . . ?
F8 C17 F7 108.9(9) . . ?
F8 C17 F9 115.1(11) . . ?
F7 C17 F9 109.4(7) . . ?
F8 C17 C16 107.4(6) . . ?
F7 C17 C16 110.3(8) . . ?
F9 C17 C16 105.7(7) . . ?
F10 C18 F11 107.4(6) . . ?
F10 C18 F12 105.4(8) . . ?
F11 C18 F12 109.2(9) . . ?
F10 C18 C16 113.8(7) . . ?
F11 C18 C16 112.4(6) . . ?
F12 C18 C16 108.3(6) . . ?

loop_
_geom_bond_atom_site_label_1
_geom_bond_atom_site_label_2
_geom_bond_distance
_geom_bond_site_symmetry_2
_geom_bond_publ_flag
N1 C1 1.331(5) . ?
N1 C11 1.351(4) . ?
N2 C10 1.326(4) . ?
N2 C12 1.360(4) . ?
C1 C2 1.384(6) . ?
C1 H1A 0.9500 . ?
C2 C3 1.352(7) . ?
C2 H2A 0.9500 . ?
C3 C4 1.415(6) . ?
C3 H3A 0.9500 . ?
C4 C11 1.414(4) . ?
C4 C5 1.421(6) . ?
C5 C6 1.330(6) . ?
C5 H5A 0.9500 . ?
C6 C7 1.444(5) . ?
C6 H6A 0.9500 . ?
C7 C8 1.393(5) . ?
C7 C12 1.412(4) . ?
C8 C9 1.366(6) . ?
C8 H8A 0.9500 . ?
C9 C10 1.399(5) . ?
C9 H9A 0.9500 . ?
C10 H10A 0.9500 . ?
C11 C12 1.443(4) . ?
O1 C13 1.388(4) . ?
O1 H1 0.94(6) . ?
C13 C15 1.500(6) . ?
C13 C14 1.508(6) . ?
C13 H13A 1.0000 . ?
C14 F2 1.311(5) . ?
C14 F3 1.320(6) . ?
C14 F1 1.341(6) . ?
C15 F6 1.311(6) . ?
C15 F4 1.333(7) . ?
C15 F5 1.365(7) . ?
O2 C16 1.354(5) . ?
O2 H2 0.91(9) . ?
C16 C18 1.502(8) . ?
C16 C17 1.552(11) . ?
C16 H16A 1.0000 . ?
C17 F8 1.273(9) . ?
C17 F7 1.273(10) . ?
C17 F9 1.385(12) . ?
C18 F10 1.294(9) . ?
C18 F11 1.302(9) . ?
C18 F12 1.312(10) . ?

loop_
_geom_hbond_atom_site_label_D
_geom_hbond_atom_site_label_H
_geom_hbond_atom_site_label_A
_geom_hbond_distance_DH
_geom_hbond_distance_HA
_geom_hbond_distance_DA
_geom_hbond_angle_DHA
_geom_hbond_site_symmetry_A
_geom_hbond_publ_flag
O1 H1 N1 0.94(6) 2.65(5) 3.195(4) 118(4) . yes
O1 H1 N2 0.94(6) 1.69(6) 2.618(3) 167(5) . yes
O2 H2 O1 0.91(9) 1.77(9) 2.655(4) 164(9) . yes

loop_
_geom_torsion_atom_site_label_1
_geom_torsion_atom_site_label_2
_geom_torsion_atom_site_label_3
_geom_torsion_atom_site_label_4
_geom_torsion
_geom_torsion_site_symmetry_1
_geom_torsion_site_symmetry_2
_geom_torsion_site_symmetry_3
_geom_torsion_site_symmetry_4
_geom_torsion_publ_flag
C11 N1 C1 C2 0.8(5) . . . . ?
N1 C1 C2 C3 -0.6(6) . . . . ?
C1 C2 C3 C4 0.5(6) . . . . ?
C2 C3 C4 C11 -0.6(5) . . . . ?
C2 C3 C4 C5 -179.7(4) . . . . ?
C11 C4 C5 C6 1.8(5) . . . . ?
C3 C4 C5 C6 -179.1(3) . . . . ?
C4 C5 C6 C7 -0.6(5) . . . . ?
C5 C6 C7 C8 178.7(3) . . . . ?
C5 C6 C7 C12 -1.1(5) . . . . ?
C12 C7 C8 C9 -0.1(4) . . . . ?
C6 C7 C8 C9 -179.9(3) . . . . ?
C7 C8 C9 C10 -0.9(5) . . . . ?
C12 N2 C10 C9 0.0(4) . . . . ?
C8 C9 C10 N2 1.0(5) . . . . ?
C1 N1 C11 C4 -0.9(4) . . . . ?
C1 N1 C11 C12 -179.7(3) . . . . ?
C3 C4 C11 N1 0.8(4) . . . . ?
C5 C4 C11 N1 179.9(3) . . . . ?
C3 C4 C11 C12 179.6(3) . . . . ?
C5 C4 C11 C12 -1.3(4) . . . . ?
C10 N2 C12 C7 -1.0(4) . . . . ?
C10 N2 C12 C11 178.3(2) . . . . ?
C8 C7 C12 N2 1.0(4) . . . . ?
C6 C7 C12 N2 -179.1(3) . . . . ?
C8 C7 C12 C11 -178.2(3) . . . . ?
C6 C7 C12 C11 1.6(4) . . . . ?
N1 C11 C12 N2 -0.9(4) . . . . ?
C4 C11 C12 N2 -179.7(2) . . . . ?
N1 C11 C12 C7 178.4(3) . . . . ?
C4 C11 C12 C7 -0.5(4) . . . . ?
O1 C13 C14 F2 178.4(4) . . . . ?
C15 C13 C14 F2 -59.6(6) . . . . ?
O1 C13 C14 F3 59.7(5) . . . . ?
C15 C13 C14 F3 -178.3(4) . . . . ?
O1 C13 C14 F1 -61.1(4) . . . . ?
C15 C13 C14 F1 61.0(5) . . . . ?
O1 C13 C15 F6 -61.7(6) . . . . ?
C14 C13 C15 F6 177.4(5) . . . . ?
O1 C13 C15 F4 57.9(5) . . . . ?
C14 C13 C15 F4 -63.0(6) . . . . ?
O1 C13 C15 F5 179.9(3) . . . . ?
C14 C13 C15 F5 59.0(5) . . . . ?
O2 C16 C17 F8 62.4(10) . . . . ?
C18 C16 C17 F8 -175.0(8) . . . . ?
O2 C16 C17 F7 -56.1(8) . . . . ?
C18 C16 C17 F7 66.5(9) . . . . ?
O2 C16 C17 F9 -174.2(6) . . . . ?
C18 C16 C17 F9 -51.7(8) . . . . ?
O2 C16 C18 F10 57.8(7) . . . . ?
C17 C16 C18 F10 -65.5(8) . . . . ?
O2 C16 C18 F11 -179.8(7) . . . . ?
C17 C16 C18 F11 56.9(10) . . . . ?
O2 C16 C18 F12 -59.1(9) . . . . ?
C17 C16 C18 F12 177.6(8) . . . . ?
